data_2200247
loop_
_publ_author_name
'Meden, Anton'
'Huski\'c, Miroslav'
'Bele, Marjan'

_publ_section_title
;
 <i>N</i>-Ethyldithiophthalimide, the first structure of a
 dithiophthalimide derivative
;
_journal_issue 4
_journal_name_full 'Acta Crystallographica Section E'
_journal_page_first o303
_journal_page_last o304
_journal_paper_doi 10.1107/S1600536801003828
_journal_volume 57
_journal_year 2001
_chemical_formula_moiety 'C10 H9 N1 S2'
_chemical_formula_sum 'C10 H9 N S2'
_chemical_formula_weight 207.32
_chemical_name_systematic
;
N-ethyldithiophthalimide
;
_space_group_IT_number 14
_symmetry_cell_setting monoclinic
_symmetry_space_group_name_Hall '-P 2yab'
_symmetry_space_group_name_H-M 'P 1 21/a 1'
_cell_angle_alpha 90
_cell_angle_beta 101.321(5)
_cell_angle_gamma 90
_cell_formula_units_Z 4
_cell_length_a 7.6119(5)
_cell_length_b 8.8460(4)
_cell_length_c 15.6110(10)
_cell_measurement_reflns_used 100
_cell_measurement_temperature 293
_cell_measurement_theta_max 16.9
_cell_measurement_theta_min 10.0
_cell_volume 1030.71(11)
_computing_cell_refinement 'Xtal3.6 LATCON (Hall et al., 1999)'
_computing_data_collection 'CAD04 Software (Enraf-Nonius, 1989)'
_computing_data_reduction 'Xtal DIFDAT SORTRF ADDREF, (Hall et al., 1999)'
_computing_molecular_graphics 'Xtal3.6 ORTEP'
_computing_publication_material 'Xtal3.6 BONDLA CIFIO'
_computing_structure_refinement 'Xtal3.6 CRYLSQ'
_computing_structure_solution 'SIR97 (Altomare et al., 1999)'
_diffrn_ambient_temperature 293
_diffrn_measured_fraction_theta_full 100
_diffrn_measured_fraction_theta_max 100
_diffrn_measurement_device_type CAD-4
_diffrn_measurement_method \w-2\q
_diffrn_radiation_type MoK\a
_diffrn_radiation_wavelength .71073
_diffrn_reflns_av_R_equivalents .043
_diffrn_reflns_av_sigmaI/netI .026
_diffrn_reflns_limit_h_max 10
_diffrn_reflns_limit_h_min -10
_diffrn_reflns_limit_k_max 11
_diffrn_reflns_limit_k_min -11
_diffrn_reflns_limit_l_max 20
_diffrn_reflns_limit_l_min -20
_diffrn_reflns_number 9710
_diffrn_reflns_reduction_process 'perpendicular monochr Lp'
_diffrn_reflns_theta_full 27.9
_diffrn_reflns_theta_max 27.9
_diffrn_reflns_theta_min 1.33
_diffrn_standards_decay_% 6.3
_diffrn_standards_interval_time 333.3
_diffrn_standards_number 3
_exptl_absorpt_coefficient_mu .47
_exptl_absorpt_correction_T_max .934
_exptl_absorpt_correction_T_min .754
_exptl_absorpt_correction_type analytical
_exptl_absorpt_process_details '(Alcock, 1974)'
_exptl_crystal_colour brown
_exptl_crystal_density_diffrn 1.336
_exptl_crystal_density_method 'not measured'
_exptl_crystal_description plate
_exptl_crystal_F_000 432
_exptl_crystal_size_max .71
_exptl_crystal_size_mid .53
_exptl_crystal_size_min .12
_refine_diff_density_max .38
_refine_diff_density_min -.30
_refine_ls_extinction_method none
_refine_ls_goodness_of_fit_all .595
_refine_ls_goodness_of_fit_ref .90
_refine_ls_hydrogen_treatment refall
_refine_ls_matrix_type full
_refine_ls_number_constraints 0
_refine_ls_number_parameters 154
_refine_ls_number_reflns 1810
_refine_ls_number_restraints 28
_refine_ls_R_factor_all .062
_refine_ls_R_factor_gt .045
_refine_ls_shift/su_max .042
_refine_ls_shift/su_mean .002
_refine_ls_structure_factor_coef F
_refine_ls_weighting_details 'REGINA (Wang & Robertson, 1985), see below'
_refine_ls_weighting_scheme calc
_refine_ls_wR_factor_all .055
_refine_ls_wR_factor_ref .048
_reflns_number_gt 1816
_reflns_number_total 2470
_reflns_threshold_expression F>2.5\s(F)
_cod_data_source_file ya6008.cif
_cod_data_source_block I
_cod_depositor_comments
;
The following automatic conversions were performed:
'_geom_bond_publ_flag' value 'YES' changed to 'yes' according to
'/home/saulius/struct/CIF-dictionaries/cif_core.dic' dictionary named
'cif_core.dic' version 2.4.1 from 2010-06-29 (14 times).

Automatic conversion script
Id: cif_fix_enum 1527 2010-12-29 10:47:43Z saulius 

The following automatic conversions were performed:

'_geom_bond_publ_flag' value 'YES' changed to 'yes' according to
/home/saulius/struct/CIF-dictionaries/cif_core.dic dictionary named
'cif_core.dic' version 2.4.1 from 2010-06-29 (14 times).

Automatic conversion script
Id: cif_fix_values 1715 2011-07-08 13:25:40Z adriana 
;
_cod_original_sg_symbol_Hall -p_2yab
_cod_original_sg_symbol_H-M 'P 21/a'
_cod_original_formula_sum 'C10 H9 N1 S2'
_cod_database_code 2200247
_cod_database_fobs_code 2200247

loop_
_symmetry_equiv_pos_as_xyz
+x,+y,+z
1/2-x,1/2+y,-z
-x,-y,-z
1/2+x,1/2-y,+z

loop_
_atom_site_label
_atom_site_fract_x
_atom_site_fract_y
_atom_site_fract_z
_atom_site_U_iso_or_equiv
_atom_site_adp_type
_atom_site_calc_flag
_atom_site_calc_attached_atom
_atom_site_occupancy
_atom_site_disorder_assembly
_atom_site_disorder_group
S1 .51714(11) .19164(10) .87964(5) .0695(4) Uani ? ? 1.00000 ? ?
S2 .60542(16) .66304(8) .67544(6) .0861(5) Uani ? ? 1.00000 ? ?
N .5494(3) .4443(2) .78680(14) .0544(10) Uani ? ? 1.00000 ? ?
C1 .5512(3) .2872(3) .79524(15) .0474(10) Uani ? ? 1.00000 ? ?
C2 .5889(3) .4889(3) .70841(16) .0515(11) Uani ? ? 1.00000 ? ?
C3 .6129(3) .3506(2) .66075(14) .0426(9) Uani ? ? 1.00000 ? ?
C4 .5906(3) .2286(2) .71389(14) .0421(9) Uani ? ? 1.00000 ? ?
C5 .6042(3) .0815(2) .68534(17) .0517(11) Uani ? ? 1.00000 ? ?
C6 .6409(4) .0605(3) .60288(18) .0580(12) Uani ? ? 1.00000 ? ?
C7 .6624(4) .1822(3) .54987(16) .0566(12) Uani ? ? 1.00000 ? ?
C8 .6487(3) .3295(3) .57847(15) .0503(11) Uani ? ? 1.00000 ? ?
C9 .5044(5) .5493(4) .8523(2) .0782(18) Uani ? ? 1.00000 ? ?
C10 .6685(6) .5957(6) .9175(3) .110(3) Uani ? ? 1.00000 ? ?
H5 .589(4) -.0093(10) .7247(9) .067(8) Uiso ? ? 1.00000 ? ?
H6 .648(5) -.0485(11) .5793(10) .081(10) Uiso ? ? 1.00000 ? ?
H7 .680(4) .1630(8) .4868(9) .063(8) Uiso ? ? 1.00000 ? ?
H8 .650(4) .4192(11) .5369(8) .072(9) Uiso ? ? 1.00000 ? ?
H91 .4445(15) .6453(12) .8208(6) .104(13) Uiso ? ? 1.00000 ? ?
H92 .4145(14) .4975(13) .8851(6) .089(11) Uiso ? ? 1.00000 ? ?
H101 .6326(17) .673(3) .9612(16) .15(2) Uiso ? ? 1.00000 ? ?
H102 .725(3) .5010(16) .9515(18) .19(3) Uiso ? ? 1.00000 ? ?
H103 .761(2) .645(4) .8849(8) .14(2) Uiso ? ? 1.00000 ? ?

loop_
_atom_site_aniso_label
_atom_site_aniso_U_11
_atom_site_aniso_U_22
_atom_site_aniso_U_33
_atom_site_aniso_U_12
_atom_site_aniso_U_13
_atom_site_aniso_U_23
S1 .0668(4) .0877(5) .0572(4) -.0011(4) .0201(3) .0174(3)
S2 .1327(8) .0366(3) .0911(6) -.0041(4) .0273(5) .0006(3)
N .0575(11) .0505(10) .0562(11) .0018(9) .0133(9) -.0083(9)
C1 .0395(10) .0544(12) .0477(10) -.0013(10) .0074(8) .0016(9)
C2 .0578(13) .0403(10) .0558(12) -.0008(10) .0100(10) -.0050(9)
C3 .0409(10) .0364(9) .0498(11) -.0030(8) .0067(8) -.0011(8)
C4 .0372(9) .0415(10) .0463(10) -.0026(8) .0052(8) .0005(8)
C5 .0514(13) .0391(10) .0622(13) -.0015(9) .0054(10) .0018(10)
C6 .0594(14) .0448(11) .0673(15) .0029(11) .0061(12) -.0115(11)
C7 .0565(13) .0604(14) .0535(12) -.0006(11) .0125(10) -.0122(11)
C8 .0519(12) .0498(12) .0499(11) -.0042(10) .0117(9) .0015(10)
C9 .087(2) .080(2) .0724(18) .0107(18) .0266(16) -.0223(16)
C10 .107(3) .128(4) .094(3) -.007(3) .018(2) -.057(3)

loop_
_atom_type_symbol
_atom_type_scat_dispersion_real
_atom_type_scat_dispersion_imag
_atom_type_scat_source
S .11 .124 'Int Tables Vol IV Tables 2.2B and 2.3.1'
N .004 .003 'Int Tables Vol IV Tables 2.2B and 2.3.1'
C .002 .002 'Int Tables Vol IV Tables 2.2B and 2.3.1'
H 0 0 'Int Tables Vol IV Tables 2.2B and 2.3.1'

loop_
_geom_angle_atom_site_label_1
_geom_angle_atom_site_label_2
_geom_angle_atom_site_label_3
_geom_angle
C1 N C2 111.7(2)
C1 N C9 124.2(2)
C2 N C9 124.0(2)
S1 C1 N 126.4(2)
S1 C1 C4 127.8(2)
N C1 C4 105.8(2)
S2 C2 N 126.5(2)
S2 C2 C3 127.0(2)
N C2 C3 106.5(2)
C2 C3 C4 107.7(2)
C2 C3 C8 130.9(2)
C4 C3 C8 121.4(2)
C1 C4 C3 108.3(2)
C1 C4 C5 131.0(2)
C3 C4 C5 120.7(2)
C4 C5 C6 117.8(2)
C4 C5 H5 121.0(9)
C6 C5 H5 121.1(9)
C5 C6 C7 121.4(2)
C5 C6 H6 119.3(11)
C7 C6 H6 119.3(11)
C6 C7 C8 120.8(2)
C6 C7 H7 119.6(5)
C8 C7 H7 119.5(5)
C3 C8 C7 117.9(2)
C3 C8 H8 120.9(9)
C7 C8 H8 120.8(8)
N C9 C10 111.5(3)
N C9 H91 109.0(6)
N C9 H92 109.3(7)
C10 C9 H91 109.0(7)
C10 C9 H92 109.1(6)
H91 C9 H92 108.9(9)
C9 C10 H101 109.4(9)
C9 C10 H102 109.5(12)
C9 C10 H103 109.4(8)
H101 C10 H102 109(2)
H101 C10 H103 110(2)
H102 C10 H103 109(2)

loop_
_geom_bond_atom_site_label_1
_geom_bond_atom_site_label_2
_geom_bond_site_symmetry_1
_geom_bond_site_symmetry_2
_geom_bond_distance
_geom_bond_publ_flag
S1 C1 . . 1.629(3) yes
S2 C2 . . 1.637(3) yes
N C1 . . 1.395(3) yes
N C2 . . 1.374(4) yes
N C9 . . 1.471(4) yes
C1 C4 . . 1.457(3) yes
C2 C3 . . 1.462(3) yes
C3 C4 . . 1.392(3) yes
C3 C8 . . 1.377(3) yes
C4 C5 . . 1.386(3) yes
C5 C6 . . 1.382(4) yes
C5 H5 . . 1.031(13) ?
C6 C7 . . 1.387(4) yes
C6 H6 . . 1.037(12) ?
C7 C8 . . 1.389(4) yes
C7 H7 . . 1.034(16) ?
C8 H8 . . 1.026(12) ?
C9 C10 . . 1.505(6) yes
C9 H91 . . 1.041(11) ?
C9 H92 . . 1.038(12) ?
C10 H101 . . 1.04(3) ?
C10 H102 . . 1.040(19) ?
C10 H103 . . 1.04(2) ?

loop_
_geom_torsion_atom_site_label_1
_geom_torsion_atom_site_label_2
_geom_torsion_atom_site_label_3
_geom_torsion_atom_site_label_4
_geom_torsion
C2 N C1 S1 178.03(18)
C2 N C1 C4 -1.6(3)
C9 N C1 S1 -4.0(4)
C9 N C1 C4 176.3(2)
C1 N C2 S2 -178.14(19)
C1 N C2 C3 1.9(3)
C9 N C2 S2 3.9(4)
C9 N C2 C3 -176.1(2)
C1 N C9 C10 90.7(4)
C1 N C9 H91 -148.9(7)
C1 N C9 H92 -29.9(7)
C2 N C9 C10 -91.6(4)
C2 N C9 H91 28.9(8)
C2 N C9 H92 147.8(6)
S1 C1 C4 C3 -178.95(17)
S1 C1 C4 C5 2.2(4)
N C1 C4 C3 .7(2)
N C1 C4 C5 -178.1(2)
S2 C2 C3 C4 178.66(19)
S2 C2 C3 C8 -2.1(4)
N C2 C3 C4 -1.4(3)
N C2 C3 C8 177.8(2)
C2 C3 C4 C1 .4(2)
C2 C3 C4 C5 179.4(2)
C8 C3 C4 C1 -178.9(2)
C8 C3 C4 C5 .1(3)
C2 C3 C8 C7 -179.2(2)
C2 C3 C8 H8 -7(2)
C4 C3 C8 C7 -.1(3)
C4 C3 C8 H8 172.5(19)
C1 C4 C5 C6 178.9(2)
C1 C4 C5 H5 -1.9(19)
C3 C4 C5 C6 .2(3)
C3 C4 C5 H5 179.4(19)
C4 C5 C6 C7 -.5(4)
C4 C5 C6 H6 -178(2)
H5 C5 C6 C7 -179.7(18)
H5 C5 C6 H6 3(3)
C5 C6 C7 C8 .4(4)
C5 C6 C7 H7 -175.3(18)
H6 C6 C7 C8 178(2)
H6 C6 C7 H7 2(3)
C6 C7 C8 C3 -.2(4)
C6 C7 C8 H8 -173(2)
H7 C7 C8 C3 175.6(18)
H7 C7 C8 H8 3(3)
N C9 C10 H101 177.7(17)
N C9 C10 H102 -62.4(17)
N C9 C10 H103 58(2)
H91 C9 C10 H101 57.2(19)
H91 C9 C10 H102 177.2(18)
H91 C9 C10 H103 -63(2)
H92 C9 C10 H101 -61.6(19)
H92 C9 C10 H102 58.4(18)
H92 C9 C10 H103 178(2)

loop_
_cod_related_entry_id
_cod_related_entry_database
_cod_related_entry_code
1 ChemSpider 21132923
